data_4112884
loop_
_publ_author_name
'Michael T. Ashby'
'Halikhedkar Aneetha'

_publ_section_title
;
 Reactive Sulfur Species: Aqueous Chemistry of Sulfenyl Thiocyanates
;
_journal_name_full 'Journal of the American Chemical Society'
_journal_page_first 10216
_journal_page_last 10217
_journal_paper_doi 10.1021/ja048585a
_journal_volume 126
_journal_year 2004
_chemical_formula_sum 'C5 H4 N2 O2 S'
_chemical_formula_weight 156.16
_chemical_name_systematic
; 
 ? 
;
_space_group_IT_number 61
_symmetry_cell_setting orthorhombic
_symmetry_space_group_name_Hall '-P 2ac 2ab'
_symmetry_space_group_name_H-M 'P b c a'
_atom_sites_solution_hydrogens geom
_atom_sites_solution_primary direct
_atom_sites_solution_secondary difmap
_audit_creation_method SHELXL-97
_cell_angle_alpha 90.00
_cell_angle_beta 90.00
_cell_angle_gamma 90.00
_cell_formula_units_Z 8
_cell_length_a 11.8634(9)
_cell_length_b 6.4554(5)
_cell_length_c 17.1787(13)
_cell_measurement_reflns_used 7983
_cell_measurement_temperature 295(2)
_cell_measurement_theta_max 25.9
_cell_measurement_theta_min 2.6
_cell_volume 1315.60(17)
_computing_cell_refinement 'Bruker SMART'
_computing_data_collection 'Bruker SMART'
_computing_data_reduction 'Bruker SAINT'
_computing_molecular_graphics 'Bruker SHELXTL'
_computing_publication_material 'Bruker SHELXTL'
_computing_structure_refinement 'SHELXL-97 (Sheldrick, 1997)'
_computing_structure_solution 'SHELXS-97 (Sheldrick, 1990)'
_diffrn_ambient_temperature 295(2)
_diffrn_measured_fraction_theta_full 0.998
_diffrn_measured_fraction_theta_max 0.998
_diffrn_measurement_device_type 'CCD area detector'
_diffrn_measurement_method 'omega scans'
_diffrn_radiation_monochromator graphite
_diffrn_radiation_source 'fine-focus sealed tube'
_diffrn_radiation_type MoK\a
_diffrn_radiation_wavelength 0.71073
_diffrn_reflns_av_R_equivalents 0.0175
_diffrn_reflns_av_sigmaI/netI 0.0099
_diffrn_reflns_limit_h_max 15
_diffrn_reflns_limit_h_min -15
_diffrn_reflns_limit_k_max 8
_diffrn_reflns_limit_k_min -8
_diffrn_reflns_limit_l_max 22
_diffrn_reflns_limit_l_min -22
_diffrn_reflns_number 13779
_diffrn_reflns_theta_full 27.10
_diffrn_reflns_theta_max 27.10
_diffrn_reflns_theta_min 2.93
_diffrn_standards_decay_% none
_diffrn_standards_interval_count 0
_diffrn_standards_number 0
_exptl_absorpt_coefficient_mu 0.423
_exptl_absorpt_correction_T_max 0.9669
_exptl_absorpt_correction_T_min 0.8557
_exptl_absorpt_correction_type multi-scan
_exptl_absorpt_process_details Bruker(2001)SADABS,BrukerAXSInc.,Madison,WI
_exptl_crystal_colour Colourless
_exptl_crystal_density_diffrn 1.577
_exptl_crystal_description plate
_exptl_crystal_F_000 640
_exptl_crystal_size_max 0.38
_exptl_crystal_size_mid 0.18
_exptl_crystal_size_min 0.08
_refine_diff_density_max 0.688
_refine_diff_density_min -0.493
_refine_diff_density_rms 0.054
_refine_ls_extinction_method none
_refine_ls_goodness_of_fit_ref 1.051
_refine_ls_hydrogen_treatment mixed
_refine_ls_matrix_type full
_refine_ls_number_parameters 91
_refine_ls_number_reflns 1450
_refine_ls_number_restraints 0
_refine_ls_restrained_S_all 1.051
_refine_ls_R_factor_all 0.0411
_refine_ls_R_factor_gt 0.0389
_refine_ls_shift/su_max 0.015
_refine_ls_shift/su_mean 0.002
_refine_ls_structure_factor_coef Fsqd
_refine_ls_weighting_details 'calc w=1/[\s^2^(Fo^2^)+(0.0618P)^2^+0.6759P] where P=(Fo^2^+2Fc^2^)/3'
_refine_ls_weighting_scheme calc
_refine_ls_wR_factor_gt 0.1106
_refine_ls_wR_factor_ref 0.1130
_reflns_number_gt 1345
_reflns_number_total 1450
_reflns_threshold_expression >2sigma(I)
_cod_data_source_file ja048585asi20040311_090552.cif
_cod_data_source_block ma2134
_cod_database_code 4112884

loop_
_symmetry_equiv_pos_as_xyz
'x, y, z'
'-x+1/2, -y, z+1/2'
'-x, y+1/2, -z+1/2'
'x+1/2, -y+1/2, -z'
'-x, -y, -z'
'x-1/2, y, -z-1/2'
'x, -y-1/2, z-1/2'
'-x-1/2, y-1/2, z'

loop_
_atom_site_label
_atom_site_type_symbol
_atom_site_fract_x
_atom_site_fract_y
_atom_site_fract_z
_atom_site_U_iso_or_equiv
_atom_site_adp_type
_atom_site_occupancy
_atom_site_symmetry_multiplicity
_atom_site_calc_flag
_atom_site_refinement_flags
_atom_site_disorder_assembly
_atom_site_disorder_group
S1 S 0.83502(4) 0.12373(8) 0.36941(3) 0.0485(2) Uani 1 1 d . . ..
O1 O 1.05649(14) 0.0025(2) 0.28988(8) 0.0594(4) Uani 1 1 d . .. .
O2 O 0.90415(13) 0.5428(3) 0.42316(10) 0.0659(5) Uani 1 1 d . . .
N1 N 0.96031(11) 0.2453(2) 0.36168(8) 0.0365(3) Uani 1 1 d . . .
N2 N 0.85087(17) -0.0127(3) 0.52529(11) 0.0638(5) Uani 1 1 d . . .
C1 C 1.05446(15) 0.1672(3) 0.32183(9) 0.0395(4) Uani 1 1 d . . .
C2 C 1.14482(15) 0.3289(3) 0.32662(11) 0.0472(4) Uani 1 1 d . . .
H2A H 1.1672 0.3731 0.2749 0.057 Uiso 1 1 calc R . .
H2B H 1.2105 0.2748 0.3533 0.057 Uiso 1 1 calc R . .
C3 C 1.09474(16) 0.5087(3) 0.37163(12) 0.0479(5) Uani 1 1 d . . .
H3A H 1.1369 0.5332 0.4191 0.057 Uiso 1 1 calc R . .
H3B H 1.0959 0.6341 0.3405 0.057 Uiso 1 1 calc R . .
C4 C 0.97588(14) 0.4466(3) 0.38996(11) 0.0411(4) Uani 1 1 d . . .
C5 C 0.84610(15) 0.0395(3) 0.46258(11) 0.0432(4) Uani 1 1 d . . .

loop_
_atom_site_aniso_label
_atom_site_aniso_U_11
_atom_site_aniso_U_22
_atom_site_aniso_U_33
_atom_site_aniso_U_23
_atom_site_aniso_U_13
_atom_site_aniso_U_12
S1 0.0426(3) 0.0632(4) 0.0397(3) 0.0057(2) -0..00647(17) -0.0163(2)
O1 0.0739(10) 0.0548(9) 0.0494(8) -0.0122(6) -0.0033(7) 0.0127(7)
O2 0.0485(8) 0.0607(9) 0.0886(12) -0.0180(8) 0.0114(7) 0.0100(7)
N1 0.0334(7) 0.0404(7) 0.0358(7) 0.0045(5) 0.0008(5) -0.0028(6)
N2 0.0587(11) 0.0842(14) 0.0484(10) 0.0164(9) 0.0007(8) -0.0093(9)
C1 0.0441(9) 0.0440(9) 0.0302(7) 0.0048(7) -0.0006(6) 0.0085(7)
C2 0.0354(8) 0.0560(11) 0.0502(10) 0.0144(8) 0.0069(7) 0.0051(8)
C3 0.0386(9) 0.0460(10) 0.0592(11) 0.0035(8) -0.0032(8) -0.0058(8)
C4 0.0362(8) 0.0412(9) 0..0460(9) 0.0010(7) -0.0016(7) 0.0019(7)
C5 0.0386(9) 0.0477(10) 0.0434(10) 0.0021(8) 0.0023(7) -0.0088(7)

loop_
_atom_type_symbol
_atom_type_description
_atom_type_scat_dispersion_real
_atom_type_scat_dispersion_imag
_atom_type_scat_source
C C 0.0033 0.0016 'International Tables Vol C Tables 4.2.6.8 and 6.1.1.4'
H H 0.0000 0.0000 'International Tables Vol C Tables 4.2.6.8 and 6.1.1.4'
N N 0.0061 0.0033 'International Tables Vol C Tables 4.2.6.8 and 6.1.1.4'
O O 0.0106 0.0060 'International Tables Vol C Tables 4.2.6.8 and 6.1.1.4'
S S 0.1246 0.1234 'International Tables Vol C Tables 4.2.6.8 and 6.1.1.4'

loop_
_geom_angle_atom_site_label_1
_geom_angle_atom_site_label_2
_geom_angle_atom_site_label_3
_geom_angle
_geom_angle_site_symmetry_1
N1 S1 C5 98.93(8) .
C4 N1 C1 113.42(14) .
C4 N1 S1 121.40(12) .
C1 N1 S1 124.96(13) .
O1 C1 N1 123.95(18) .
O1 C1 C2 129.03(17) .
N1 C1 C2 107.01(15) .
C1 C2 C3 106.32(14) .
C1 C2 H2A 110.5 .
C3 C2 H2A 110.5 .
C1 C2 H2B 110.5 .
C3 C2 H2B 110.5 ..
H2A C2 H2B 108.7 .
C4 C3 C2 105.72(15) .
C4 C3 H3A 110.6 .
C2 C3 H3A 110.6 .
C4 C3 H3B 110.6 .
C2 C3 H3B 110.6 .
H3A C3 H3B 108.7 .
O2 C4 N1 123.56(17) .
O2 C4 C3 129.02(19) .
N1 C4 C3 107.42(15) .
N2 C5 S1 177.9(2) .

loop_
_geom_bond_atom_site_label_1
_geom_bond_atom_site_label_2
_geom_bond_distance
S1 N1 1.6860(14)
S1 C5 1.696(2)
O1 C1 1.197(2)
O2 C4 1.198(2)
N1 C4 1.400(2)
N1 C1 1.404(2)
N2 C5 1.130(3)
C1 C2 1.499(3)
C2 C3 1.516(3)
C2 H2A 0.9700
C2 H2B 0.9700
C3 C4 1.499(2)
C3 H3A 0.9700
C3 H3B 0.9700

loop_
_geom_torsion_atom_site_label_1
_geom_torsion_atom_site_label_2
_geom_torsion_atom_site_label_3
_geom_torsion_atom_site_label_4
_geom_torsion
_geom_torsion_site_symmetry_2
_geom_torsion_site_symmetry_3
C5 S1 N1 C4 -81.76(15) . ..
C5 S1 N1 C1 103.91(14) . .
C4 N1 C1 O1 -176.13(16) . .
S1 N1 C1 O1 -1.4(2) . .
C4 N1 C1 C2 2.67(18) . .
S1 N1 C1 C2 177.39(11) . .
O1 C1 C2 C3 177.95(18) . .
N1 C1 C2 C3 -0.77(18) . .
C1 C2 C3 C4 -1.2(2) . .
C1 N1 C4 O2 177.35(18) . ..
S1 N1 C4 O2 2.4(3) . .
C1 N1 C4 C3 -3.4(2) .. .
S1 N1 C4 C3 -178.38(12) . .
C2 C3 C4 O2 -178.1(2) . .
C2 C3 C4 N1 2.7(2) . .

loop_
_cod_related_entry_id
_cod_related_entry_database
_cod_related_entry_code
1 ChemSpider 30660468
